data_4107313
loop_
_publ_author_name
'Baopeng Cao'
'Hidefumi Nikawa'
'Tsukasa Nakahodo'
'Takahiro Tsuchiya'
'Yutaka Maeda'
'Takeshi Akasaka'
'Hiroshi Sawa'
'Zdenek Slanina'
'Naomi Mizorogi'
'Shigeru Nagase'

_publ_contact_author_address
;Center for Tsukuba Advanced Research Alliance
University of Tsukuba
Tsukuba, Ibaraki 305-8577, Japan
;
_publ_contact_author_email akasaka@tara.tsukuba.ac.jp
_publ_contact_author_fax +81-298-53-6409
_publ_contact_author_name 'Takeshi AKASAKA'
_publ_contact_author_phone +81-298-53-6409
_publ_section_title
;
 Addition of Adamantylidene to La2@C78: Isolation and Single-Crystal X-ray
 Structural Determination of the Monoadducts
;
_journal_name_full 'Journal of the American Chemical Society'
_journal_page_first 983
_journal_page_last 989
_journal_paper_doi 10.1021/ja076462v
_journal_volume 130
_journal_year 2008
_chemical_formula_moiety 'C88 H14 La2 . 0.33(C6H14)'
_chemical_formula_sum 'C90 H18.67 La2'
_chemical_formula_weight 1377.54
_chemical_name_common La2@C78Ad
_chemical_name_systematic La2@C78Ad
_space_group_IT_number 176
_symmetry_cell_setting hexagonal
_symmetry_Int_Tables_number 176
_symmetry_space_group_name_Hall '-P 6c'
_symmetry_space_group_name_H-M 'P 63/m'
_atom_sites_solution_hydrogens geom
_atom_sites_solution_primary direct
_atom_sites_solution_secondary difmap
_audit_creation_method SHELXL-97
_cell_angle_alpha 90.00
_cell_angle_beta 90.00
_cell_angle_gamma 120.00
_cell_formula_units_Z 6
_cell_length_a 26.564(2)
_cell_length_b 26.564(2)
_cell_length_c 10.8869(9)
_cell_measurement_reflns_used 64844
_cell_measurement_temperature 100(2)
_cell_measurement_theta_max 87.07
_cell_measurement_theta_min 2.97
_cell_volume 6653.1(9)
_computing_cell_refinement PROCESS-AUTO
_computing_data_collection PROCESS-AUTO
_computing_data_reduction Yadokari-XG
_computing_molecular_graphics 'Bruker SHELXTL'
_computing_publication_material 'Bruker SHELXTL'
_computing_structure_refinement 'SHELXL-97 (Sheldrick, 1997)'
_computing_structure_solution 'SHELXS-97 (Sheldrick, 1990)'
_diffrn_ambient_temperature 100(2)
_diffrn_measured_fraction_theta_full 0.988
_diffrn_measured_fraction_theta_max 0.988
_diffrn_measurement_device_type IPDSC
_diffrn_measurement_method \w
_diffrn_radiation_monochromator Si(111)
_diffrn_radiation_probe x-ray
_diffrn_radiation_type synchrotron
_diffrn_radiation_wavelength 0.68870
_diffrn_reflns_av_R_equivalents 0.0483
_diffrn_reflns_av_sigmaI/netI 0.0757
_diffrn_reflns_limit_h_max 49
_diffrn_reflns_limit_h_min -42
_diffrn_reflns_limit_k_max 39
_diffrn_reflns_limit_k_min -49
_diffrn_reflns_limit_l_max 18
_diffrn_reflns_limit_l_min -19
_diffrn_reflns_number 94503
_diffrn_reflns_theta_full 39.50
_diffrn_reflns_theta_max 39.50
_diffrn_reflns_theta_min 1.49
_diffrn_source synchrotron
_exptl_absorpt_coefficient_mu 1.970
_exptl_absorpt_correction_T_max 0.8273
_exptl_absorpt_correction_T_min 0.5895
_exptl_absorpt_correction_type none
_exptl_crystal_colour black
_exptl_crystal_density_diffrn 2.063
_exptl_crystal_description needle
_exptl_crystal_F_000 4036
_exptl_crystal_size_max 0.20
_exptl_crystal_size_mid 0.05
_exptl_crystal_size_min 0.05
_refine_diff_density_max 3.826
_refine_diff_density_min -2.082
_refine_diff_density_rms 0.192
_refine_ls_extinction_method none
_refine_ls_goodness_of_fit_ref 1.022
_refine_ls_hydrogen_treatment noref
_refine_ls_matrix_type full
_refine_ls_number_parameters 1491
_refine_ls_number_reflns 14990
_refine_ls_number_restraints 3596
_refine_ls_restrained_S_all 0.999
_refine_ls_R_factor_all 0.1175
_refine_ls_R_factor_gt 0.0711
_refine_ls_shift/su_max 0.000
_refine_ls_shift/su_mean 0.000
_refine_ls_structure_factor_coef Fsqd
_refine_ls_weighting_details 'calc w=1/[\s^2^(Fo^2^)+(0.1434P)^2^+0.0100P] where P=(Fo^2^+2Fc^2^)/3'
_refine_ls_weighting_scheme calc
_refine_ls_wR_factor_gt 0.2221
_refine_ls_wR_factor_ref 0.2349
_reflns_number_gt 8005
_reflns_number_total 14990
_reflns_threshold_expression >2sigma(I)
_cod_data_source_file ja076462v-file001.cif
_cod_data_source_block la2c78ad-p63m
_cod_original_cell_volume 6653.3(9)
_cod_database_code 4107313

loop_
_symmetry_equiv_pos_as_xyz
'x, y, z'
'-x, -y, z+1/2'
'-y, x-y, z'
'-x+y, -x, z'
'x-y, x, z+1/2'
'y, -x+y, z+1/2'
'-x, -y, -z'
'x, y, -z-1/2'
'y, -x+y, -z'
'x-y, x, -z'
'-x+y, -x, -z-1/2'
'-y, x-y, -z-1/2'

loop_
_atom_site_label
_atom_site_type_symbol
_atom_site_fract_x
_atom_site_fract_y
_atom_site_fract_z
_atom_site_U_iso_or_equiv
_atom_site_adp_type
_atom_site_occupancy
_atom_site_symmetry_multiplicity
_atom_site_calc_flag
_atom_site_refinement_flags
_atom_site_disorder_assembly
_atom_site_disorder_group
La1 La 0.388903(14) 0.029377(12) 0.7500 0.02344(8) Uani 0.7726(14) 2 d SP A 1
La2 La 0.428413(15) 0.198902(13) 0.7500 0.02802(9) Uani 0.7726(14) 2 d SP A 1
La3 La 0.36216(8) 0.10428(12) 0.90616(17) 0.0448(7) Uani 0.1137(7) 1 d P . 2
La4 La 0.46137(9) 0.13170(15) 0.60399(19) 0.0563(8) Uani 0.1137(7) 1 d P . 2
H2 H 0.2647 0.0748 0.2863 0.068 Uiso 0.50 1 d P . .
H3 H 0.1606 0.0418 0.5930 0.068 Uiso 0.50 1 d P . .
H4A H 0.2322 0.1453 0.3122 0.068 Uiso 0.50 1 d P . .
H4B H 0.2093 0.1122 0.1872 0.068 Uiso 0.50 1 d P . .
H5A H 0.1930 -0.0246 0.2985 0.068 Uiso 0.50 1 d P . .
H5B H 0.1846 0.0037 0.1794 0.068 Uiso 0.50 1 d P . .
H6A H 0.1736 0.1263 0.4900 0.068 Uiso 0.50 1 d P . .
H6B H 0.1074 0.0784 0.4877 0.068 Uiso 0.50 1 d P . .
H7A H 0.0790 -0.0303 0.4812 0.068 Uiso 0.50 1 d P . .
H7B H 0.1285 -0.0465 0.4832 0.068 Uiso 0.50 1 d P . .
H8 H 0.1373 0.1185 0.2853 0.068 Uiso 0.50 1 d P . .
H9 H 0.0954 -0.0542 0.2744 0.068 Uiso 0.50 1 d P . .
H10A H 0.1060 0.0308 0.1613 0.068 Uiso 0.50 1 d P . .
H10B H 0.0622 0.0169 0.2715 0.068 Uiso 0.50 1 d P . .
C1 C 0.2242(2) 0.0623(3) 0.4586(3) 0.0245(8) Uani 0.50 1 d PDU . .
C2 C 0.2245(3) 0.0621(3) 0.3164(6) 0.0305(10) Uani 0.50 1 d PU . .
C3 C 0.1616(3) 0.0421(3) 0.5027(7) 0.0325(10) Uani 0.50 1 d PU . .
C4 C 0.2067(3) 0.1071(3) 0.2743(6) 0.0313(13) Uani 0.50 1 d PU . .
C5 C 0.1824(3) 0.0035(2) 0.2676(8) 0.0304(14) Uani 0.50 1 d PU . .
C6 C 0.1461(3) 0.0884(3) 0.4579(7) 0.0341(11) Uani 0.50 1 d PU . .
C7 C 0.1183(3) -0.0181(3) 0.4534(6) 0.0328(12) Uani 0.50 1 d PU . .
C8 C 0.1468(3) 0.0890(3) 0.3131(6) 0.0363(11) Uani 0.50 1 d PDU . .
C9 C 0.1220(3) -0.0142(3) 0.3072(5) 0.0341(11) Uani 0.50 1 d PDU . .
C10 C 0.1023(2) 0.0287(2) 0.2500 0.0400(10) Uani 1 2 d SDU . .
C1A C 0.2718(3) 0.1115(3) 0.5253(5) 0.0368(11) Uani 0.50 1 d PDU . .
C2A C 0.2543(2) 0.0334(3) 0.5226(4) 0.0307(10) Uani 0.50 1 d PDU . .
C3A C 0.3092(5) 0.0400(5) 0.4544(11) 0.0286(15) Uani 0.2701(14) 1 d PDU . 3
C4A C 0.3548(3) 0.0999(4) 0.4103(10) 0.0359(16) Uani 0.2701(14) 1 d PDU . 3
C5A C 0.3356(5) 0.1413(5) 0.4555(10) 0.0352(17) Uani 0.2701(14) 1 d PDU . 3
C6A C 0.4061(4) 0.1133(4) 0.3887(10) 0.0369(14) Uani 0.2701(14) 1 d PDU . 3
C7A C 0.4512(4) 0.1718(5) 0.4106(13) 0.0389(17) Uani 0.2701(14) 1 d PDU . 3
C8A C 0.5033(5) 0.1699(4) 0.4482(12) 0.0429(18) Uani 0.2701(14) 1 d PDU . 3
C9A C 0.4878(4) 0.1087(4) 0.4482(12) 0.0410(16) Uani 0.2701(14) 1 d PDU . 3
C10A C 0.4279(4) 0.0744(5) 0.4107(13) 0.0376(17) Uani 0.2701(14) 1 d PDU . 3
C11A C 0.5714(6) 0.1886(5) 0.6253(9) 0.0419(17) Uani 0.2701(14) 1 d PDU . 3
C12A C 0.5822(4) 0.2095(4) 0.7500 0.0424(15) Uani 0.540(3) 2 d SPDU . 3
C13A C 0.5761(5) 0.1626(4) 0.8250(9) 0.0381(15) Uani 0.2701(14) 1 d PDU . 3
C14A C 0.5599(4) 0.1127(4) 0.7500 0.0406(14) Uani 0.540(3) 2 d SPDU . 3
C15A C 0.5563(6) 0.1282(5) 0.6248(10) 0.0405(15) Uani 0.2701(14) 1 d PDU . 3
C16A C 0.5497(5) 0.2770(5) 0.7079(9) 0.0439(18) Uani 0.2701(14) 1 d PDU . 3
C17A C 0.5341(5) 0.2538(5) 0.5791(10) 0.0450(18) Uani 0.2701(14) 1 d PDU . 3
C18A C 0.4845(4) 0.2606(5) 0.5366(9) 0.0415(16) Uani 0.2701(14) 1 d PDU . 3
C19A C 0.4701(5) 0.2908(5) 0.6404(8) 0.0417(18) Uani 0.2701(14) 1 d PDU . 3
C20A C 0.5109(4) 0.3006(4) 0.7500 0.0446(15) Uani 0.540(3) 2 d SPDU . 3
C21A C 0.4182(4) -0.0056(5) 0.5366(10) 0.0363(13) Uani 0.2701(14) 1 d PDU . 3
C22A C 0.4771(5) 0.0291(6) 0.5761(11) 0.0398(15) Uani 0.2701(14) 1 d PDU . 3
C23A C 0.4800(5) 0.0119(6) 0.7005(10) 0.0413(14) Uani 0.2701(14) 1 d PDU . 3
C24A C 0.4257(4) -0.0371(5) 0.7309(11) 0.0461(17) Uani 0.2701(14) 1 d PDU . 3
C25A C 0.3871(5) -0.0498(6) 0.6262(10) 0.0424(18) Uani 0.2701(14) 1 d PDU . 3
C26A C 0.3273(5) -0.0658(5) 0.6519(9) 0.0401(16) Uani 0.2701(14) 1 d PDU . 3
C27A C 0.2994(5) -0.0413(5) 0.5821(9) 0.0362(15) Uani 0.2701(14) 1 d PDU . 3
C28A C 0.2633(5) -0.0321(5) 0.6627(9) 0.0337(16) Uani 0.2701(14) 1 d PDU . 3
C29A C 0.2693(4) -0.0486(4) 0.7829(8) 0.0351(14) Uani 0.2701(14) 1 d PDU . 3
C30A C 0.3052(4) -0.0732(5) 0.7754(8) 0.0390(16) Uani 0.2701(14) 1 d PDU . 3
C31A C 0.3183(4) 0.1933(5) 0.6671(8) 0.0311(12) Uani 0.2701(14) 1 d PDU . 3
C32A C 0.3349(4) 0.2164(4) 0.7880(8) 0.0335(12) Uani 0.2701(14) 1 d PDU . 3
C33A C 0.3911(5) 0.2673(5) 0.7856(10) 0.0395(16) Uani 0.2701(14) 1 d PDU . 3
C34A C 0.4135(5) 0.2714(5) 0.6605(9) 0.0385(16) Uani 0.2701(14) 1 d PDU . 3
C35A C 0.3667(4) 0.2268(4) 0.5905(9) 0.0371(14) Uani 0.2701(14) 1 d PDU . 3
C36A C 0.5183(4) 0.0995(4) 0.9911(10) 0.0379(16) Uani 0.2701(14) 1 d PDU . 3
C37A C 0.5573(4) 0.1568(4) 0.9426(9) 0.0375(13) Uani 0.2701(14) 1 d PDU . 3
C38A C 0.5426(4) 0.1974(5) 0.9936(10) 0.0409(17) Uani 0.2701(14) 1 d PDU . 3
C39A C 0.4949(5) 0.1663(4) 1.0796(10) 0.0402(17) Uani 0.2701(14) 1 d PDU . 3
C40A C 0.4784(5) 0.1054(4) 1.0778(10) 0.0415(17) Uani 0.2701(14) 1 d PDU . 3
C41A C 0.2504(3) 0.0956(3) 0.7500 0.0340(11) Uani 0.540(3) 2 d SPDU . 3
C42A C 0.2363(4) 0.0361(3) 0.7500 0.0357(13) Uani 0.540(3) 2 d SPDU . 3
C43A C 0.2430(6) 0.0213(5) 0.8665(9) 0.0356(15) Uani 0.2701(14) 1 d PDU . 3
C44A C 0.2615(5) 0.0710(4) 0.9427(9) 0.0376(14) Uani 0.2701(14) 1 d PDU . 3
C45A C 0.2658(5) 0.1164(4) 0.8658(8) 0.0351(14) Uani 0.2701(14) 1 d PDU . 3
C46A C 0.2975(5) 0.0805(4) 1.0382(10) 0.0368(17) Uani 0.2701(14) 1 d PDU . 3
C47A C 0.3191(5) 0.0431(5) 1.0677(12) 0.0392(18) Uani 0.2701(14) 1 d PDU . 3
C48A C 0.3772(4) 0.0763(4) 1.1122(12) 0.0361(16) Uani 0.2701(14) 1 d PDU . 3
C49A C 0.3911(4) 0.1357(5) 1.1134(13) 0.0362(15) Uani 0.2701(14) 1 d PDU . 3
C50A C 0.3418(5) 0.1382(5) 1.0670(12) 0.0400(17) Uani 0.2701(14) 1 d PDU . 3
C51A C 0.4297(4) 0.2760(5) 0.8890(10) 0.0404(17) Uani 0.2701(14) 1 d PDU . 3
C52A C 0.4095(4) 0.2363(5) 0.9871(9) 0.0355(14) Uani 0.2701(14) 1 d PDU . 3
C53A C 0.4586(4) 0.2300(5) 1.0313(11) 0.0381(17) Uani 0.2701(14) 1 d PDU . 3
C54A C 0.5066(4) 0.2640(5) 0.9506(10) 0.0389(15) Uani 0.2701(14) 1 d PDU . 3
C55A C 0.4907(4) 0.2937(5) 0.8669(9) 0.0430(17) Uani 0.2701(14) 1 d PDU . 3
C56A C 0.3456(4) -0.0293(5) 0.9758(10) 0.0399(17) Uani 0.2701(14) 1 d PDU . 3
C57A C 0.3466(4) -0.0603(5) 0.8761(9) 0.0425(16) Uani 0.2701(14) 1 d PDU . 3
C58A C 0.4065(4) -0.0436(5) 0.8531(10) 0.0424(16) Uani 0.2701(14) 1 d PDU . 3
C59A C 0.4397(4) -0.0014(5) 0.9440(10) 0.0390(15) Uani 0.2701(14) 1 d PDU . 3
C60A C 0.4015(4) 0.0057(5) 1.0196(10) 0.0394(16) Uani 0.2701(14) 1 d PDU . 3
C61A C 0.2461(5) 0.0091(5) 0.6383(10) 0.0321(17) Uani 0.2701(14) 1 d PDU . 3
C62A C 0.2784(5) 0.1356(5) 0.6389(10) 0.0296(13) Uani 0.2701(14) 1 d PDU . 3
C63A C 0.4415(5) 0.2149(6) 0.4606(12) 0.0413(17) Uani 0.2701(14) 1 d PDU . 3
C64A C 0.4989(5) 0.0495(4) 0.9129(12) 0.0384(14) Uani 0.2701(14) 1 d PDU . 3
C65A C 0.3848(3) 0.1972(4) 0.4833(10) 0.0381(15) Uani 0.2701(14) 1 d PDU . 3
C66A C 0.3299(4) 0.0000(4) 0.4849(10) 0.0299(13) Uani 0.2701(14) 1 d PDU . 3
C67A C 0.5183(5) 0.0557(5) 0.7963(12) 0.0385(13) Uani 0.2701(14) 1 d PDU . 3
C68A C 0.3918(5) 0.0186(5) 0.4643(12) 0.0350(15) Uani 0.2701(14) 1 d PDU . 3
C69A C 0.5481(5) 0.2430(5) 0.9207(10) 0.0398(16) Uani 0.2701(14) 1 d PDU . 3
C70A C 0.3128(5) 0.1764(5) 0.8870(11) 0.0321(13) Uani 0.2701(14) 1 d PDU . 3
C71A C 0.3011(5) -0.0089(5) 0.9885(11) 0.0418(16) Uani 0.2701(14) 1 d PDU . 3
C72A C 0.2648(5) -0.0167(5) 0.8855(10) 0.0365(16) Uani 0.2701(14) 1 d PDU . 3
C73A C 0.3501(4) 0.1876(5) 0.9912(10) 0.0345(14) Uani 0.2701(14) 1 d PDU . 3
C74A C 0.5673(5) 0.2507(5) 0.7978(11) 0.0398(16) Uani 0.2701(14) 1 d PDU . 3
C75A C 0.4512(5) 0.1836(5) 1.0861(12) 0.0369(16) Uani 0.2701(14) 1 d PDU . 3
C76A C 0.5112(5) 0.0867(5) 0.5362(14) 0.0399(16) Uani 0.2701(14) 1 d PDU . 3
C77A C 0.4200(5) 0.0610(5) 1.0848(12) 0.0387(16) Uani 0.2701(14) 1 d PDU . 3
C78A C 0.5422(5) 0.2108(6) 0.5381(12) 0.0424(17) Uani 0.2701(14) 1 d PDU . 3
C3B C 0.2406(6) 0.0170(6) 0.6614(11) 0.0292(15) Uani 0.2299(14) 1 d PDU . 4
C4B C 0.2401(4) 0.0608(4) 0.7500 0.0377(14) Uani 0.460(3) 2 d SPDU . 4
C5B C 0.2621(5) 0.1164(5) 0.6752(10) 0.0269(13) Uani 0.2299(14) 1 d PDU . 4
C6B C 0.2442(5) 0.0587(4) 0.8629(10) 0.0342(14) Uani 0.2299(14) 1 d PDU . 4
C7B C 0.2747(5) 0.1118(5) 0.9289(11) 0.0370(16) Uani 0.2299(14) 1 d PDU . 4
C8B C 0.3038(5) 0.1028(5) 1.0317(12) 0.0400(17) Uani 0.2299(14) 1 d PDU . 4
C9B C 0.2909(5) 0.0421(5) 1.0257(11) 0.0393(16) Uani 0.2299(14) 1 d PDU . 4
C10B C 0.2553(5) 0.0156(5) 0.9202(11) 0.0388(17) Uani 0.2299(14) 1 d PDU . 4
C11B C 0.4023(5) 0.1330(5) 1.1181(15) 0.0382(18) Uani 0.2299(14) 1 d PDU . 4
C12B C 0.4628(4) 0.1703(5) 1.0967(12) 0.0381(17) Uani 0.2299(14) 1 d PDU . 4
C13B C 0.4877(5) 0.1338(5) 1.0812(12) 0.0400(18) Uani 0.2299(14) 1 d PDU . 4
C14B C 0.4417(5) 0.0737(5) 1.0860(14) 0.0394(18) Uani 0.2299(14) 1 d PDU . 4
C15B C 0.3893(5) 0.0718(6) 1.110(2) 0.0389(17) Uani 0.2299(14) 1 d PDU . 4
C16B C 0.4457(5) 0.2429(5) 1.0072(11) 0.0395(17) Uani 0.2299(14) 1 d PDU . 4
C17B C 0.3813(5) 0.2036(5) 1.0238(12) 0.0342(15) Uani 0.2299(14) 1 d PDU . 4
C18B C 0.3508(5) 0.2155(5) 0.9231(10) 0.0376(15) Uani 0.2299(14) 1 d PDU . 4
C19B C 0.3987(4) 0.2669(5) 0.8466(11) 0.0375(16) Uani 0.2299(14) 1 d PDU . 4
C20B C 0.4576(4) 0.2835(5) 0.8994(9) 0.0407(17) Uani 0.2299(14) 1 d PDU . 4
C21B C 0.2980(6) -0.0458(7) 0.8946(10) 0.0398(15) Uani 0.2299(14) 1 d PDU . 4
C22B C 0.3377(6) -0.0157(7) 0.9947(13) 0.0393(18) Uani 0.2299(14) 1 d PDU . 4
C23B C 0.3882(5) -0.0200(7) 0.9744(12) 0.0426(15) Uani 0.2299(14) 1 d PDU . 4
C24B C 0.3810(6) -0.0529(6) 0.8657(12) 0.0449(19) Uani 0.2299(14) 1 d PDU . 4
C25B C 0.3235(6) -0.0710(7) 0.8181(12) 0.0412(18) Uani 0.2299(14) 1 d PDU . 4
C26B C 0.3172(5) -0.0692(6) 0.6866(10) 0.0406(17) Uani 0.2299(14) 1 d PDU . 4
C27B C 0.2829(5) -0.0463(5) 0.6363(10) 0.0344(15) Uani 0.2299(14) 1 d PDU . 4
C28B C 0.3094(5) -0.0173(5) 0.5272(11) 0.0340(17) Uani 0.2299(14) 1 d PDU . 4
C29B C 0.3629(5) -0.0171(5) 0.5114(11) 0.0339(14) Uani 0.2299(14) 1 d PDU . 4
C30B C 0.3648(5) -0.0533(5) 0.6027(10) 0.0403(17) Uani 0.2299(14) 1 d PDU . 4
C31B C 0.3583(5) 0.2054(5) 0.5480(10) 0.0348(15) Uani 0.2299(14) 1 d PDU . 4
C32B C 0.4185(4) 0.2433(5) 0.5383(11) 0.0367(15) Uani 0.2299(14) 1 d PDU . 4
C33B C 0.4393(6) 0.2831(6) 0.6394(11) 0.0381(18) Uani 0.2299(14) 1 d PDU . 4
C34B C 0.3897(5) 0.2635(5) 0.7241(11) 0.0402(15) Uani 0.2299(14) 1 d PDU . 4
C35B C 0.3408(5) 0.2181(5) 0.6628(9) 0.0335(14) Uani 0.2299(14) 1 d PDU . 4
C36B C 0.5378(5) 0.1074(5) 0.9321(9) 0.0363(15) Uani 0.2299(14) 1 d PDU . 4
C37B C 0.5339(5) 0.1497(4) 1.0066(10) 0.0385(14) Uani 0.2299(14) 1 d PDU . 4
C38B C 0.5593(5) 0.2043(5) 0.9416(10) 0.0410(17) Uani 0.2299(14) 1 d PDU . 4
C39B C 0.5808(5) 0.1963(5) 0.8256(10) 0.0397(16) Uani 0.2299(14) 1 d PDU . 4
C40B C 0.5681(5) 0.1371(5) 0.8156(10) 0.0380(16) Uani 0.2299(14) 1 d PDU . 4
C41B C 0.3628(3) 0.1325(4) 0.4141(10) 0.0337(15) Uani 0.2299(14) 1 d PDU . 4
C42B C 0.3501(3) 0.0734(4) 0.4109(10) 0.0327(15) Uani 0.2299(14) 1 d PDU . 4
C43B C 0.4030(4) 0.0743(5) 0.3986(14) 0.0375(17) Uani 0.2299(14) 1 d PDU . 4
C44B C 0.4480(5) 0.1330(4) 0.3949(11) 0.0407(16) Uani 0.2299(14) 1 d PDU . 4
C45B C 0.4217(4) 0.1677(5) 0.4055(11) 0.0386(17) Uani 0.2299(14) 1 d PDU . 4
C46B C 0.5016(5) 0.1490(5) 0.4417(13) 0.0420(19) Uani 0.2299(14) 1 d PDU . 4
C47B C 0.5146(6) 0.1095(5) 0.4973(12) 0.0408(17) Uani 0.2299(14) 1 d PDU . 4
C48B C 0.5541(6) 0.1368(5) 0.5961(11) 0.0411(17) Uani 0.2299(14) 1 d PDU . 4
C49B C 0.5673(6) 0.1961(5) 0.5998(12) 0.0422(17) Uani 0.2299(14) 1 d PDU . 4
C50B C 0.5339(6) 0.2037(6) 0.5031(12) 0.0441(18) Uani 0.2299(14) 1 d PDU . 4
C51B C 0.4960(5) 0.2980(6) 0.6889(11) 0.0419(19) Uani 0.2299(14) 1 d PDU . 4
C52B C 0.5288(5) 0.2771(6) 0.6321(11) 0.0421(17) Uani 0.2299(14) 1 d PDU . 4
C53B C 0.5612(5) 0.2656(5) 0.7309(10) 0.044(2) Uani 0.2299(14) 1 d PDU . 4
C54B C 0.5408(5) 0.2768(6) 0.8462(11) 0.0436(15) Uani 0.2299(14) 1 d PDU . 4
C55B C 0.5045(5) 0.2985(6) 0.8221(11) 0.0436(17) Uani 0.2299(14) 1 d PDU . 4
C56B C 0.4697(5) 0.0135(5) 0.6142(11) 0.0376(15) Uani 0.2299(14) 1 d PDU . 4
C57B C 0.4224(5) -0.0346(5) 0.6585(11) 0.0405(15) Uani 0.2299(14) 1 d PDU . 4
C58B C 0.4297(5) -0.0360(6) 0.7901(11) 0.0420(16) Uani 0.2299(14) 1 d PDU . 4
C59B C 0.4839(5) 0.0145(6) 0.8171(11) 0.0409(16) Uani 0.2299(14) 1 d PDU . 4
C60B C 0.5090(6) 0.0425(5) 0.7081(10) 0.0409(16) Uani 0.2299(14) 1 d PDU . 4
C61B C 0.3001(5) 0.0268(5) 0.4781(11) 0.0254(14) Uani 0.2299(14) 1 d PDU . 4
C62B C 0.3264(5) 0.1514(5) 0.4928(10) 0.0330(16) Uani 0.2299(14) 1 d PDU . 4
C63B C 0.3007(5) 0.1679(6) 0.8728(12) 0.0305(14) Uani 0.2299(14) 1 d PDU . 4
C64B C 0.4922(5) 0.0480(4) 0.9346(12) 0.0382(15) Uani 0.2299(14) 1 d PDU . 4
C65B C 0.2942(4) 0.1654(4) 0.7500 0.0367(11) Uani 0.460(3) 2 d SPDU . 4
C66B C 0.2538(5) -0.0251(5) 0.7141(9) 0.0360(16) Uani 0.2299(14) 1 d PDU . 4
C67B C 0.4456(5) 0.0310(5) 1.0098(11) 0.0369(14) Uani 0.2299(14) 1 d PDU . 4
C68B C 0.2627(7) -0.0247(6) 0.8487(11) 0.0377(17) Uani 0.2299(14) 1 d PDU . 4
C69B C 0.5348(5) 0.2395(5) 0.9560(11) 0.0416(17) Uani 0.2299(14) 1 d PDU . 4
C70B C 0.4515(5) 0.2224(6) 0.4760(14) 0.0408(17) Uani 0.2299(14) 1 d PDU . 4
C71B C 0.4684(5) 0.0470(5) 0.5021(11) 0.0374(14) Uani 0.2299(14) 1 d PDU . 4
C72B C 0.4110(5) 0.0321(5) 0.4556(12) 0.0372(16) Uani 0.2299(14) 1 d PDU . 4
C73B C 0.5092(5) 0.2412(5) 0.5213(11) 0.0422(18) Uani 0.2299(14) 1 d PDU . 4
C74B C 0.4865(5) 0.2247(5) 1.0306(11) 0.0379(16) Uani 0.2299(14) 1 d PDU . 4
C75B C 0.5758(5) 0.2270(5) 0.7190(10) 0.0431(18) Uani 0.2299(14) 1 d PDU . 4
C76B C 0.3347(6) 0.0278(6) 1.0587(13) 0.0418(18) Uani 0.2299(14) 1 d PDU . 4
C77B C 0.5512(6) 0.1060(6) 0.7050(12) 0.0391(15) Uani 0.2299(14) 1 d PDU . 4
C78B C 0.3595(6) 0.1496(6) 1.0726(13) 0.0395(17) Uani 0.2299(14) 1 d PDU . 4
C1H C 0.6483 0.1924 0.2366 0.046(4) Uiso 0.17 1 d PU . 5
H1H1 H 0.6190 0.1624 0.2871 0.069 Uiso 0.17 1 d P B 5
H1H2 H 0.6842 0.1922 0.2454 0.069 Uiso 0.33 2 d SP C 5
H1H3 H 0.6361 0.1855 0.1523 0.069 Uiso 0.17 1 d P D 5
C2H C 0.6571 0.2520 0.2770 0.064(4) Uiso 0.17 1 d PU . 5
H2H1 H 0.6915 0.2841 0.2403 0.076 Uiso 0.17 1 d P E 5
H2H2 H 0.6587 0.2562 0.3656 0.076 Uiso 0.17 1 d P F 5
C3H C 0.6004 0.2452 0.2226 0.077(5) Uiso 0.17 1 d PU . 5
H3H1 H 0.5661 0.2130 0.2593 0.093 Uiso 0.17 1 d P G 5
H3H2 H 0.5988 0.2408 0.1340 0.093 Uiso 0.17 1 d P H 5
C4H C 0.6089 0.3048 0.2624 0.073(4) Uiso 0.17 1 d PU . 5
H4H1 H 0.6104 0.3093 0.3510 0.087 Uiso 0.17 1 d P I 5
H4H2 H 0.6431 0.3370 0.2256 0.087 Uiso 0.17 1 d P J 5
C5H C 0.5520 0.2973 0.2076 0.072(4) Uiso 0.17 1 d PU . 5
H5H1 H 0.5506 0.2926 0.1191 0.086 Uiso 0.17 1 d P K 5
H5H2 H 0.5179 0.2649 0.2443 0.086 Uiso 0.17 1 d P L 5
C6H C 0.5586 0.3560 0.2455 0.047(4) Uiso 0.33 2 d SPU . 5
H6H1 H 0.5390 0.3518 0.3222 0.071 Uiso 0.17 1 d P M 5
H6H2 H 0.5418 0.3689 0.1836 0.071 Uiso 0.17 1 d P N 5
H6H3 H 0.5991 0.3842 0.2546 0.071 Uiso 0.33 2 d SP O 5

loop_
_atom_site_aniso_label
_atom_site_aniso_U_11
_atom_site_aniso_U_22
_atom_site_aniso_U_33
_atom_site_aniso_U_23
_atom_site_aniso_U_13
_atom_site_aniso_U_12
La1 0.02674(14) 0.01618(12) 0.02972(16) 0.000 0.000 0.01247(10)
La2 0.02702(15) 0.01504(12) 0.0420(2) 0.000 0.000 0.01049(10)
La3 0.0270(8) 0.0822(17) 0.0221(8) 0.0040(8) 0.0028(6) 0.0250(9)
La4 0.0309(9) 0.116(2) 0.0237(9) -0.0018(10) 0.0034(7) 0.0378(12)
C1 0.0270(17) 0.0264(17) 0.0258(19) -0.0023(15) -0.0068(16) 0.0176(15)
C2 0.030(2) 0.029(2) 0.033(2) -0.0003(18) -0.0063(19) 0.0153(17)
C3 0.031(2) 0.039(2) 0.032(2) -0.005(2) -0.0041(19) 0.0202(18)
C4 0.036(2) 0.0238(18) 0.036(3) 0.0033(18) -0.0106(19) 0.0161(17)
C5 0.0314(19) 0.0271(18) 0.037(4) -0.006(2) -0.009(2) 0.0175(16)
C6 0.035(2) 0.039(2) 0.038(3) -0.010(2) -0.009(2) 0.026(2)
C7 0.029(2) 0.035(2) 0.029(2) 0.001(2) -0.006(2) 0.0115(19)
C8 0.037(2) 0.032(2) 0.044(3) -0.003(2) -0.009(2) 0.0203(18)
C9 0.031(2) 0.032(2) 0.038(2) -0.0083(19) -0.0066(19) 0.0146(18)
C10 0.0289(18) 0.0315(19) 0.058(3) 0.000 0.000 0.0141(16)
C1A 0.035(2) 0.040(2) 0.036(2) -0.0043(19) -0.0110(19) 0.0182(17)
C2A 0.0304(18) 0.0316(19) 0.031(2) 0.0018(17) -0.0074(17) 0.0163(16)
C3A 0.033(2) 0.034(2) 0.025(3) -0.008(2) -0.009(2) 0.022(2)
C4A 0.040(2) 0.041(3) 0.025(2) -0.001(2) -0.007(2) 0.019(2)
C5A 0.037(2) 0.040(2) 0.027(3) 0.006(2) -0.013(2) 0.018(2)
C6A 0.039(2) 0.043(2) 0.025(2) 0.001(2) -0.002(2) 0.018(2)
C7A 0.039(2) 0.044(2) 0.028(2) 0.006(2) 0.001(2) 0.017(2)
C8A 0.037(2) 0.049(3) 0.031(2) 0.001(2) 0.006(2) 0.013(2)
C9A 0.036(2) 0.051(2) 0.034(2) -0.004(2) 0.003(2) 0.020(2)
C10A 0.038(2) 0.046(2) 0.028(2) -0.007(2) 0.000(2) 0.020(2)
C11A 0.023(2) 0.053(2) 0.041(3) 0.001(2) 0.003(2) 0.013(2)
C12A 0.021(2) 0.050(2) 0.047(2) 0.000 0.000 0.011(2)
C13A 0.020(2) 0.048(3) 0.048(3) 0.002(2) -0.006(2) 0.019(2)
C14A 0.027(2) 0.053(2) 0.048(3) 0.000 0.000 0.025(2)
C15A 0.027(2) 0.054(2) 0.043(2) -0.002(2) 0.003(2) 0.022(2)
C16A 0.034(2) 0.036(2) 0.044(3) 0.003(2) -0.005(2) 0.003(2)
C17A 0.034(2) 0.042(2) 0.039(2) 0.007(2) 0.000(2) 0.003(2)
C18A 0.038(2) 0.037(2) 0.038(2) 0.010(2) -0.003(2) 0.009(2)
C19A 0.042(3) 0.031(2) 0.044(3) 0.002(2) -0.006(2) 0.013(2)
C20A 0.040(2) 0.033(2) 0.047(2) 0.000 0.000 0.0084(19)
C21A 0.038(2) 0.041(2) 0.041(2) -0.0127(19) -0.0040(19) 0.0280(18)
C22A 0.038(2) 0.046(2) 0.044(2) -0.009(2) -0.002(2) 0.028(2)
C23A 0.040(2) 0.044(2) 0.050(2) -0.006(2) -0.006(2) 0.0286(18)
C24A 0.045(2) 0.044(2) 0.049(3) -0.005(3) -0.007(3) 0.023(2)
C25A 0.041(3) 0.041(2) 0.048(3) -0.010(3) -0.005(3) 0.023(2)
C26A 0.037(2) 0.036(2) 0.043(3) -0.007(2) -0.005(2) 0.016(2)
C27A 0.035(2) 0.033(2) 0.038(2) -0.007(2) -0.008(2) 0.015(2)
C28A 0.027(2) 0.031(2) 0.035(2) 0.000(2) -0.006(2) 0.008(2)
C29A 0.031(2) 0.031(2) 0.038(2) 0.006(2) -0.005(2) 0.0114(18)
C30A 0.037(2) 0.034(2) 0.041(3) 0.003(2) -0.009(2) 0.014(2)
C31A 0.032(2) 0.036(2) 0.041(2) -0.001(2) -0.006(2) 0.0288(18)
C32A 0.0354(19) 0.0369(19) 0.042(2) -0.0064(18) -0.0031(17) 0.0281(16)
C33A 0.044(2) 0.037(2) 0.043(3) -0.007(2) -0.001(3) 0.025(2)
C34A 0.040(2) 0.036(2) 0.041(2) 0.002(2) -0.004(2) 0.020(2)
C35A 0.040(2) 0.035(2) 0.041(2) 0.003(2) -0.009(2) 0.022(2)
C36A 0.031(2) 0.045(2) 0.042(2) 0.001(2) -0.013(2) 0.022(2)
C37A 0.0249(19) 0.045(2) 0.045(2) -0.003(2) -0.0119(19) 0.0195(19)
C38A 0.030(2) 0.045(2) 0.042(3) -0.004(2) -0.015(2) 0.014(2)
C39A 0.035(2) 0.046(2) 0.036(2) -0.003(2) -0.018(2) 0.017(2)
C40A 0.036(2) 0.048(2) 0.036(2) 0.003(2) -0.016(2) 0.017(2)
C41A 0.0252(18) 0.039(2) 0.043(2) 0.000 0.000 0.0203(17)
C42A 0.0235(18) 0.036(2) 0.043(2) 0.000 0.000 0.0117(19)
C43A 0.023(2) 0.040(2) 0.038(2) 0.003(2) 0.001(2) 0.012(2)
C44A 0.028(2) 0.045(2) 0.036(2) -0.001(2) 0.0027(19) 0.0155(19)
C45A 0.027(2) 0.043(2) 0.041(2) -0.004(2) 0.002(2) 0.0220(19)
C46A 0.032(2) 0.047(3) 0.025(2) -0.002(2) 0.003(2) 0.015(2)
C47A 0.035(2) 0.049(2) 0.028(2) 0.005(2) -0.002(2) 0.016(2)
C48A 0.033(2) 0.051(2) 0.025(2) 0.003(2) -0.008(2) 0.021(2)
C49A 0.033(2) 0.051(2) 0.026(2) -0.005(2) -0.008(2) 0.021(2)
C50A 0.035(2) 0.050(2) 0.029(2) -0.010(2) 0.003(2) 0.018(2)
C51A 0.042(3) 0.037(2) 0.041(3) -0.014(2) -0.002(2) 0.020(2)
C52A 0.038(2) 0.038(2) 0.037(2) -0.016(2) -0.003(2) 0.0246(19)
C53A 0.037(3) 0.041(3) 0.037(3) -0.017(2) -0.009(2) 0.020(2)
C54A 0.035(2) 0.037(2) 0.040(2) -0.014(2) -0.009(2) 0.0142(19)
C55A 0.040(2) 0.034(2) 0.043(3) -0.011(2) -0.007(2) 0.009(2)
C56A 0.037(2) 0.037(2) 0.039(2) 0.015(2) -0.010(2) 0.014(2)
C57A 0.039(2) 0.037(2) 0.044(2) 0.009(2) -0.011(2) 0.014(2)
C58A 0.040(2) 0.039(2) 0.049(2) 0.007(2) -0.009(2) 0.021(2)
C59A 0.037(2) 0.039(2) 0.045(2) 0.010(2) -0.010(2) 0.022(2)
C60A 0.039(2) 0.039(2) 0.038(2) 0.013(2) -0.011(2) 0.018(2)
C61A 0.023(2) 0.031(2) 0.035(3) 0.006(2) -0.009(2) 0.008(2)
C62A 0.028(2) 0.035(2) 0.040(3) -0.006(2) -0.008(2) 0.0262(19)
C63A 0.041(2) 0.040(2) 0.034(2) 0.012(2) -0.005(2) 0.014(2)
C64A 0.035(2) 0.041(2) 0.046(2) 0.004(2) -0.012(2) 0.0247(19)
C65A 0.040(2) 0.039(2) 0.035(2) 0.010(2) -0.009(2) 0.019(2)
C66A 0.033(2) 0.032(2) 0.030(2) -0.012(2) -0.008(2) 0.0208(19)
C67A 0.033(2) 0.046(2) 0.051(2) -0.002(2) -0.007(2) 0.0298(18)
C68A 0.038(2) 0.040(2) 0.032(2) -0.013(2) -0.004(2) 0.023(2)
C69A 0.031(2) 0.038(2) 0.043(2) -0.007(2) -0.012(2) 0.012(2)
C70A 0.030(2) 0.041(2) 0.038(2) -0.0072(19) 0.0004(19) 0.0274(18)
C71A 0.036(2) 0.043(2) 0.034(2) 0.011(2) -0.002(2) 0.010(2)
C72A 0.028(2) 0.037(2) 0.036(2) 0.008(2) 0.000(2) 0.009(2)
C73A 0.036(2) 0.043(2) 0.033(2) -0.013(2) 0.001(2) 0.026(2)
C74A 0.025(2) 0.040(2) 0.046(2) 0.001(2) -0.007(2) 0.009(2)
C75A 0.035(2) 0.046(2) 0.030(2) -0.011(2) -0.012(2) 0.020(2)
C76A 0.032(2) 0.052(2) 0.039(3) -0.006(2) 0.003(2) 0.023(2)
C77A 0.037(2) 0.046(2) 0.030(2) 0.008(2) -0.013(2) 0.019(2)
C78A 0.029(2) 0.048(2) 0.037(3) 0.001(2) 0.005(2) 0.009(2)
C3B 0.021(2) 0.031(2) 0.036(2) 0.004(2) -0.007(2) 0.013(2)
C4B 0.027(2) 0.040(2) 0.044(2) 0.000 0.000 0.016(2)
C5B 0.023(2) 0.036(2) 0.038(3) -0.004(2) -0.004(2) 0.0262(19)
C6B 0.0225(19) 0.043(2) 0.037(2) 0.0019(19) -0.0005(18) 0.0161(19)
C7B 0.029(2) 0.047(2) 0.036(2) -0.004(2) 0.002(2) 0.020(2)
C8B 0.033(2) 0.051(3) 0.030(2) -0.003(2) 0.002(2) 0.016(2)
C9B 0.031(2) 0.048(2) 0.030(2) 0.004(2) 0.000(2) 0.014(2)
C10B 0.027(2) 0.044(2) 0.035(2) 0.004(2) 0.001(2) 0.010(2)
C11B 0.036(2) 0.051(2) 0.026(2) -0.005(2) -0.007(2) 0.020(2)
C12B 0.036(2) 0.048(2) 0.029(2) -0.008(2) -0.012(2) 0.020(2)
C13B 0.036(3) 0.046(3) 0.033(3) 0.001(3) -0.018(2) 0.017(2)
C14B 0.035(3) 0.048(3) 0.031(3) 0.007(2) -0.014(2) 0.018(2)
C15B 0.035(2) 0.051(2) 0.026(2) 0.004(2) -0.008(2) 0.019(2)
C16B 0.039(2) 0.041(2) 0.038(2) -0.015(2) -0.007(2) 0.019(2)
C17B 0.034(2) 0.044(2) 0.036(2) -0.016(2) 0.001(2) 0.027(2)
C18B 0.036(2) 0.043(2) 0.041(2) -0.011(2) 0.000(2) 0.025(2)
C19B 0.040(2) 0.038(2) 0.041(3) -0.012(2) -0.002(2) 0.025(2)
C20B 0.042(2) 0.037(2) 0.041(3) -0.014(2) -0.004(2) 0.018(2)
C21B 0.035(2) 0.036(2) 0.039(2) 0.010(2) -0.007(2) 0.0106(19)
C22B 0.036(2) 0.040(2) 0.035(2) 0.014(2) -0.008(2) 0.014(2)
C23B 0.039(2) 0.040(2) 0.043(2) 0.012(2) -0.011(2) 0.015(2)
C24B 0.041(3) 0.039(3) 0.050(3) 0.006(3) -0.010(3) 0.017(3)
C25B 0.039(3) 0.036(2) 0.045(3) 0.006(3) -0.010(3) 0.015(2)
C26B 0.038(2) 0.035(2) 0.043(3) -0.003(2) -0.007(2) 0.015(2)
C27B 0.032(2) 0.031(2) 0.039(2) -0.002(2) -0.007(2) 0.0144(19)
C28B 0.036(3) 0.032(3) 0.034(3) -0.009(2) -0.010(2) 0.017(2)
C29B 0.036(2) 0.036(2) 0.035(2) -0.014(2) -0.007(2) 0.023(2)
C30B 0.040(2) 0.040(2) 0.043(3) -0.011(2) -0.007(2) 0.021(2)
C31B 0.039(2) 0.035(2) 0.039(2) 0.003(2) -0.008(2) 0.024(2)
C32B 0.039(2) 0.034(2) 0.038(2) 0.009(2) -0.007(2) 0.019(2)
C33B 0.039(3) 0.032(2) 0.042(3) 0.000(2) -0.005(3) 0.017(2)
C34B 0.043(2) 0.037(2) 0.042(2) -0.003(2) -0.005(2) 0.022(2)
C35B 0.036(2) 0.035(2) 0.042(2) 0.000(2) -0.004(2) 0.0266(19)
C36B 0.028(2) 0.044(2) 0.044(2) 0.003(2) -0.013(2) 0.023(2)
C37B 0.030(2) 0.045(2) 0.039(2) 0.000(2) -0.017(2) 0.018(2)
C38B 0.029(2) 0.044(2) 0.043(3) -0.005(2) -0.013(2) 0.013(2)
C39B 0.022(2) 0.047(2) 0.045(2) 0.000(2) -0.007(2) 0.013(2)
C40B 0.024(2) 0.048(2) 0.045(3) -0.002(2) -0.007(2) 0.020(2)
C41B 0.038(2) 0.038(2) 0.028(2) 0.005(2) -0.007(2) 0.021(2)
C42B 0.037(2) 0.037(2) 0.025(2) -0.003(2) -0.005(2) 0.019(2)
C43B 0.038(2) 0.045(2) 0.027(2) -0.006(2) -0.002(2) 0.020(2)
C44B 0.039(2) 0.048(2) 0.027(2) 0.001(2) 0.000(2) 0.015(2)
C45B 0.040(2) 0.043(2) 0.027(2) 0.010(2) -0.005(2) 0.015(2)
C46B 0.036(3) 0.050(3) 0.033(3) 0.000(3) 0.006(2) 0.017(3)
C47B 0.032(2) 0.053(3) 0.039(3) -0.004(2) 0.004(2) 0.022(2)
C48B 0.027(2) 0.054(3) 0.042(3) -0.001(2) 0.003(2) 0.020(2)
C49B 0.025(2) 0.052(2) 0.041(2) 0.002(2) 0.002(2) 0.013(2)
C50B 0.031(2) 0.049(3) 0.037(3) 0.003(2) 0.004(2) 0.009(2)
C51B 0.041(3) 0.030(2) 0.043(3) 0.001(2) -0.005(2) 0.009(2)
C52B 0.036(2) 0.034(2) 0.040(2) 0.007(2) -0.004(2) 0.005(2)
C53B 0.031(2) 0.039(3) 0.043(3) 0.003(2) -0.005(2) 0.003(2)
C54B 0.036(2) 0.036(2) 0.044(2) -0.0046(19) -0.0079(19) 0.0070(19)
C55B 0.040(2) 0.034(2) 0.043(3) -0.008(2) -0.006(2) 0.008(2)
C56B 0.039(2) 0.043(2) 0.046(3) -0.009(2) -0.005(2) 0.031(2)
C57B 0.041(2) 0.043(2) 0.047(2) -0.008(2) -0.009(2) 0.028(2)
C58B 0.042(2) 0.042(2) 0.049(3) 0.001(2) -0.010(2) 0.026(2)
C59B 0.039(2) 0.043(2) 0.051(2) 0.001(2) -0.009(2) 0.028(2)
C60B 0.036(2) 0.048(2) 0.050(2) -0.005(2) -0.006(2) 0.029(2)
C61B 0.032(2) 0.029(2) 0.025(3) -0.006(2) -0.011(2) 0.022(2)
C62B 0.036(2) 0.037(2) 0.031(3) 0.006(2) -0.010(2) 0.022(2)
C63B 0.028(2) 0.040(2) 0.039(2) -0.005(2) -0.001(2) 0.0285(19)
C64B 0.035(2) 0.042(2) 0.045(2) 0.005(2) -0.011(2) 0.025(2)
C65B 0.0322(18) 0.0412(19) 0.045(2) 0.000 0.000 0.0246(16)
C66B 0.027(2) 0.033(2) 0.038(3) 0.004(2) -0.007(2) 0.007(2)
C67B 0.035(2) 0.040(2) 0.038(2) 0.012(2) -0.014(2) 0.021(2)
C68B 0.027(2) 0.037(2) 0.037(3) 0.009(2) -0.004(2) 0.007(2)
C69B 0.034(2) 0.040(2) 0.042(3) -0.010(2) -0.012(2) 0.012(2)
C70B 0.040(2) 0.039(2) 0.034(2) 0.012(2) -0.004(2) 0.013(2)
C71B 0.035(2) 0.047(2) 0.039(2) -0.010(2) 0.001(2) 0.028(2)
C72B 0.038(2) 0.043(2) 0.033(2) -0.011(2) -0.002(2) 0.023(2)
C73B 0.034(2) 0.040(2) 0.036(2) 0.008(2) 0.000(2) 0.006(2)
C74B 0.036(2) 0.042(2) 0.035(2) -0.014(2) -0.011(2) 0.019(2)
C75B 0.024(2) 0.048(3) 0.045(3) 0.005(2) -0.005(2) 0.008(2)
C76B 0.037(2) 0.049(2) 0.028(2) 0.008(2) -0.004(2) 0.014(2)
C77B 0.027(2) 0.052(2) 0.047(3) -0.004(2) -0.003(2) 0.026(2)
C78B 0.034(2) 0.052(2) 0.030(2) -0.009(2) -0.001(2) 0.020(2)

loop_
_atom_type_symbol
_atom_type_description
_atom_type_scat_dispersion_real
_atom_type_scat_dispersion_imag
_atom_type_scat_source
La La -0.2871 2.4523 'International Tables Vol C Tables 4.2.6.8 and 6.1.1.4'
C C 0.0033 0.0016 'International Tables Vol C Tables 4.2.6.8 and 6.1.1.4'
H H 0.0000 0.0000 'International Tables Vol C Tables 4.2.6.8 and 6.1.1.4'

loop_
_geom_angle_atom_site_label_1
_geom_angle_atom_site_label_2
_geom_angle_atom_site_label_3
_geom_angle
C1A C1 C2A 77.8(5)
C1A C1 C3 116.8(4)
C2A C1 C3 115.3(4)
C1A C1 C2 119.4(4)
C2A C1 C2 116.9(4)
C3 C1 C2 108.4(5)
C5 C2 C1 110.9(6)
C5 C2 C4 110.0(5)
C1 C2 C4 106.8(5)
C5 C2 H2 110.5(6)
C1 C2 H2 109.3(5)
C4 C2 H2 109.1(6)
C7 C3 C1 111.7(5)
C7 C3 C6 111.0(5)
C1 C3 C6 107.0(6)
C7 C3 H3 109.9(6)
C1 C3 H3 109.5(5)
C6 C3 H3 107.6(6)
C8 C4 C2 110.9(5)
C8 C4 H4A 106.8(6)
C2 C4 H4A 110.5(5)
C8 C4 H4B 108.6(5)
C2 C4 H4B 112.0(6)
H4A C4 H4B 107.9(6)
C2 C5 C9 110.6(6)
C2 C5 H5A 108.9(6)
C9 C5 H5A 109.5(6)
C2 C5 H5B 109.7(6)
C9 C5 H5B 110.1(6)
H5A C5 H5B 107.9(6)
C3 C6 C8 108.3(5)
C3 C6 H6A 110.5(6)
C8 C6 H6A 110.6(7)
C3 C6 H6B 109.7(7)
C8 C6 H6B 109.9(6)
H6A C6 H6B 107.9(6)
C3 C7 C9 107.2(6)
C3 C7 H7A 111.1(7)
C9 C7 H7A 110.7(6)
C3 C7 H7B 109.8(6)
C9 C7 H7B 110.4(7)
H7A C7 H7B 107.7(7)
C4 C8 C6 107.2(6)
C4 C8 C10 110.0(5)
C6 C8 C10 115.0(5)
C4 C8 H8 108.5(5)
C6 C8 H8 108.0(5)
C10 C8 H8 108.1(6)
C5 C9 C7 109.3(6)
C5 C9 C10 110.3(5)
C7 C9 C10 113.8(5)
C5 C9 H9 107.9(5)
C7 C9 H9 107.5(6)
C10 C9 H9 108.0(6)
C8 C10 C9 101.9(4)
C8 C10 H10A 111.6(4)
C9 C10 H10A 111.6(4)
C8 C10 H10B 111.3(4)
C9 C10 H10B 111.7(4)
H10A C10 H10B 108.7(4)
C62B C1A C62A 91.9(10)
C62B C1A C1 132.5(6)
C62A C1A C1 135.5(5)
C62B C1A C5A 20.0(6)
C62A C1A C5A 109.4(7)
C1 C1A C5A 114.6(5)
C62B C1A C5B 110.1(8)
C62A C1A C5B 20.6(6)
C1 C1A C5B 116.9(5)
C5A C1A C5B 125.0(8)
C61A C2A C61B 101.6(9)
C61A C2A C1 130.7(5)
C61B C2A C1 127.7(5)
C61A C2A C3B 13.9(6)
C61B C2A C3B 113.3(7)
C1 C2A C3B 118.3(5)
C61A C2A C3A 113.9(7)
C61B C2A C3A 14.2(6)
C1 C2A C3A 114.8(5)
C3B C2A C3A 124.2(9)
C66A C3A C4A 116.3(9)
C66A C3A C2A 118.7(8)
C4A C3A C2A 118.4(9)
C6A C4A C5A 125.0(8)
C6A C4A C3A 122.9(8)
C5A C4A C3A 106.2(7)
C65A C5A C4A 111.0(8)
C65A C5A C1A 125.6(8)
C4A C5A C1A 116.1(8)
C4A C6A C7A 118.7(9)
C4A C6A C10A 122.8(9)
C7A C6A C10A 109.5(6)
C63A C7A C6A 123.7(9)
C63A C7A C8A 118.8(9)
C6A C7A C8A 107.4(6)
C78A C8A C9A 122.3(9)
C78A C8A C7A 119.7(9)
C9A C8A C7A 107.0(6)
C76A C9A C10A 120.2(9)
C76A C9A C8A 121.4(9)
C10A C9A C8A 108.1(6)
C68A C10A C6A 120.9(9)
C68A C10A C9A 119.8(9)
C6A C10A C9A 107.9(6)
C12A C11A C15A 108.8(6)
C12A C11A C78A 118.8(10)
C15A C11A C78A 121.0(8)
C13A C12A C74A 120.2(7)
C13A C12A C11A 106.8(6)
C74A C12A C11A 123.9(8)
C37A C13A C14A 120.8(7)
C37A C13A C12A 121.0(7)
C14A C13A C12A 109.5(6)
C13A C14A C15A 107.9(6)
C13A C14A C67A 119.3(7)
C15A C14A C67A 120.2(9)
C14A C15A C11A 107.1(6)
C14A C15A C76A 122.7(10)
C11A C15A C76A 119.6(9)
C74A C16A C17A 122.4(10)
C74A C16A C20A 117.1(8)
C17A C16A C20A 110.2(6)
C78A C17A C18A 121.9(9)
C78A C17A C16A 122.0(10)
C18A C17A C16A 108.6(6)
C63A C18A C17A 116.9(9)
C63A C18A C19A 124.1(8)
C17A C18A C19A 107.5(6)
C34A C19A C18A 116.2(8)
C34A C19A C20A 119.7(9)
C18A C19A C20A 108.5(6)
C55A C20A C16A 122.1(8)
C55A C20A C19A 120.3(8)
C16A C20A C19A 105.2(5)
C68A C21A C22A 120.6(9)
C68A C21A C25A 122.9(9)
C22A C21A C25A 108.7(6)
C76A C22A C21A 120.8(9)
C76A C22A C23A 121.9(11)
C21A C22A C23A 107.1(7)
C24A C23A C22A 108.6(7)
C24A C23A C67A 121.9(9)
C22A C23A C67A 121.6(11)
C58A C24A C23A 118.4(9)
C58A C24A C25A 122.8(10)
C23A C24A C25A 107.9(7)
C21A C25A C26A 118.0(9)
C21A C25A C24A 107.0(7)
C26A C25A C24A 117.3(11)
C27A C26A C30A 106.8(6)
C27A C26A C25A 120.4(9)
C30A C26A C25A 122.1(9)
C28A C27A C26A 107.6(6)
C28A C27A C66A 119.8(8)
C26A C27A C66A 121.0(8)
C61A C28A C27A 122.1(8)
C61A C28A C29A 123.1(8)
C27A C28A C29A 109.4(6)
C30A C29A C28A 107.3(6)
C30A C29A C72A 126.4(8)
C28A C29A C72A 118.7(8)
C29A C30A C26A 108.5(6)
C29A C30A C57A 116.9(8)
C26A C30A C57A 117.3(9)
C62A C31A C35A 120.9(8)
C62A C31A C32A 125.3(8)
C35A C31A C32A 106.6(6)
C70A C32A C31A 117.1(8)
C70A C32A C33A 124.6(8)
C31A C32A C33A 110.1(6)
C32A C33A C51A 117.1(9)
C32A C33A C34A 106.2(6)
C51A C33A C34A 118.6(10)
C19A C34A C35A 124.9(9)
C19A C34A C33A 120.9(9)
C35A C34A C33A 106.3(6)
C31A C35A C65A 121.4(7)
C34A C35A C65A 116.3(7)
C64A C36A C40A 122.0(9)
C37A C36A C40A 107.2(6)
C13A C37A C36A 119.7(8)
C38A C37A C36A 109.2(6)
C69A C38A C37A 119.1(8)
C69A C38A C39A 122.9(8)
C37A C38A C39A 108.1(6)
C75A C39A C38A 117.4(8)
C40A C39A C38A 108.4(6)
C77A C40A C39A 121.7(9)
C77A C40A C36A 119.5(9)
C39A C40A C36A 107.1(6)
C45A C41A C42A 108.0(4)
C45A C41A C62A 120.5(7)
C42A C41A C62A 122.2(5)
C43A C42A C41A 108.6(5)
C43A C42A C61A 122.4(8)
C41A C42A C61A 121.1(5)
C42A C43A C72A 120.3(9)
C42A C43A C44A 107.9(7)
C72A C43A C44A 120.4(9)
C46A C44A C43A 120.4(9)
C46A C44A C45A 122.9(8)
C43A C44A C45A 106.8(6)
C41A C45A C44A 108.7(6)
C41A C45A C70A 120.5(9)
C44A C45A C70A 119.4(8)
C44A C46A C47A 122.9(9)
C44A C46A C50A 119.9(9)
C47A C46A C50A 107.5(7)
C46A C47A C48A 109.6(7)
C46A C47A C71A 117.8(8)
C48A C47A C71A 121.3(9)
C77A C48A C47A 121.7(9)
C77A C48A C49A 121.1(9)
C47A C48A C49A 106.8(6)
C48A C49A C50A 108.0(6)
C48A C49A C75A 121.0(9)
C50A C49A C75A 120.2(9)
C46A C50A C49A 108.0(7)
C46A C50A C73A 120.7(9)
C49A C50A C73A 120.4(9)
C52A C51A C33A 119.5(8)
C52A C51A C55A 108.1(7)
C33A C51A C55A 120.0(9)
C51A C52A C73A 121.8(8)
C51A C52A C53A 107.8(6)
C73A C52A C53A 121.1(8)
C75A C53A C54A 123.0(9)
C75A C53A C52A 122.4(9)
C54A C53A C52A 106.7(6)
C55A C54A C53A 109.1(6)
C55A C54A C69A 123.6(8)
C53A C54A C69A 119.2(8)
C20A C55A C54A 118.3(9)
C20A C55A C51A 119.8(8)
C54A C55A C51A 108.0(7)
C57A C56A C60A 109.9(7)
C57A C56A C71A 122.2(8)
C60A C56A C71A 119.3(8)
C56A C57A C58A 107.5(7)
C56A C57A C30A 119.7(8)
C58A C57A C30A 121.7(9)
C24A C58A C59A 121.2(9)
C24A C58A C57A 118.6(10)
C59A C58A C57A 105.9(7)
C60A C59A C58A 108.2(6)
C60A C59A C64A 121.0(9)
C58A C59A C64A 120.4(9)
C56A C60A C59A 108.3(7)
C56A C60A C77A 123.1(8)
C59A C60A C77A 121.1(9)
C2A C61A C28A 119.9(9)
C2A C61A C42A 122.7(9)
C28A C61A C42A 114.9(8)
C1A C62A C31A 124.4(9)
C1A C62A C41A 119.1(8)
C31A C62A C41A 115.3(8)
C65A C63A C7A 114.4(9)
C65A C63A C18A 117.6(10)
C7A C63A C18A 121.1(9)
C67A C64A C36A 120.4(9)
C67A C64A C59A 118.9(8)
C36A C64A C59A 115.1(10)
C63A C65A C5A 126.8(9)
C63A C65A C35A 120.9(8)
C5A C65A C35A 108.6(6)
C27A C66A C3A 116.6(8)
C27A C66A C68A 118.1(8)
C3A C66A C68A 118.9(9)
C64A C67A C14A 120.1(8)
C64A C67A C23A 119.1(9)
C14A C67A C23A 115.6(10)
C21A C68A C10A 118.4(9)
C21A C68A C66A 119.2(9)
C10A C68A C66A 117.7(9)
C38A C69A C74A 122.6(9)
C38A C69A C54A 115.0(8)
C74A C69A C54A 115.7(8)
C32A C70A C73A 117.4(9)
C32A C70A C45A 120.2(9)
C73A C70A C45A 118.2(10)
C72A C71A C47A 118.2(9)
C72A C71A C56A 117.6(9)
C47A C71A C56A 115.6(8)
C43A C72A C71A 120.2(9)
C43A C72A C29A 119.5(8)
C71A C72A C29A 116.5(9)
C70A C73A C52A 119.2(9)
C70A C73A C50A 118.6(9)
C52A C73A C50A 115.0(8)
C69A C74A C16A 123.0(9)
C69A C74A C12A 116.8(8)
C16A C74A C12A 114.3(9)
C53A C75A C39A 121.1(9)
C53A C75A C49A 119.5(9)
C39A C75A C49A 115.2(9)
C22A C76A C9A 118.9(9)
C22A C76A C15A 116.4(11)
C9A C76A C15A 118.9(10)
C40A C77A C48A 118.6(9)
C40A C77A C60A 119.2(10)
C48A C77A C60A 118.1(9)
C17A C78A C8A 120.5(10)
C17A C78A C11A 117.0(10)
C8A C78A C11A 116.4(10)
C66B C3B C4B 116.1(9)
C66B C3B C2A 119.0(9)
C4B C3B C2A 119.4(9)
C6B C4B C3B 124.2(9)
C6B C4B C5B 125.1(9)
C3B C4B C5B 104.9(7)
C65B C5B C4B 110.4(8)
C65B C5B C1A 126.4(8)
C4B C5B C1A 116.5(7)
C4B C6B C7B 118.5(9)
C4B C6B C10B 121.2(9)
C7B C6B C10B 108.9(8)
C6B C7B C63B 123.9(10)
C6B C7B C8B 108.3(8)
C63B C7B C8B 118.9(9)
C78B C8B C7B 119.9(10)
C78B C8B C9B 122.2(10)
C7B C8B C9B 107.1(8)
C10B C9B C8B 108.0(8)
C76B C9B C8B 120.1(9)
C68B C10B C9B 120.4(10)
C68B C10B C6B 121.2(9)
C9B C10B C6B 107.6(8)
C12B C11B C15B 108.3(8)
C12B C11B C78B 120.2(11)
C15B C11B C78B 120.6(9)
C11B C12B C13B 107.1(8)
C11B C12B C74B 123.5(9)
C13B C12B C74B 120.0(8)
C37B C13B C12B 121.0(9)
C37B C13B C14B 120.0(9)
C12B C13B C14B 108.7(8)
C15B C14B C13B 108.9(9)
C15B C14B C67B 122.8(13)
C13B C14B C67B 119.4(8)
C14B C15B C76B 122.4(16)
C14B C15B C11B 106.9(8)
C76B C15B C11B 119.7(10)
C74B C16B C17B 122.8(10)
C74B C16B C20B 117.3(9)
C17B C16B C20B 110.4(7)
C78B C17B C18B 121.5(9)
C78B C17B C16B 121.1(10)
C18B C17B C16B 108.3(8)
C63B C18B C17B 117.7(9)
C63B C18B C19B 124.6(9)
C17B C18B C19B 106.7(7)
C34B C19B C20B 121.2(10)
C34B C19B C18B 115.4(9)
C20B C19B C18B 108.9(8)
C55B C20B C19B 120.2(9)
C55B C20B C16B 120.9(9)
C19B C20B C16B 105.6(7)
C68B C21B C25B 123.1(10)
C68B C21B C22B 119.6(10)
C25B C21B C22B 108.2(8)
C76B C22B C23B 126.6(13)
C76B C22B C21B 120.7(9)
C23B C22B C21B 107.2(8)
C22B C23B C24B 109.6(8)
C22B C23B C67B 117.5(13)
C24B C23B C67B 122.2(10)
C58B C24B C23B 118.1(10)
C58B C24B C25B 123.1(12)
C23B C24B C25B 107.3(9)
C21B C25B C26B 118.1(11)
C21B C25B C24B 107.6(9)
C26B C25B C24B 117.7(12)
C27B C26B C30B 106.6(8)
C27B C26B C25B 120.1(10)
C30B C26B C25B 122.5(11)
C28B C27B C26B 107.9(8)
C28B C27B C66B 120.3(9)
C26B C27B C66B 121.5(9)
C27B C28B C61B 121.9(9)
C27B C28B C29B 109.2(8)
C61B C28B C29B 122.4(9)
C30B C29B C72B 127.2(9)
C30B C29B C28B 106.9(8)
C72B C29B C28B 119.3(9)
C29B C30B C26B 108.7(8)
C29B C30B C57B 116.6(9)
C26B C30B C57B 116.5(10)
C62B C31B C32B 126.6(9)
C62B C31B C35B 121.3(9)
C32B C31B C35B 106.6(7)
C31B C32B C70B 117.4(9)
C31B C32B C33B 110.6(8)
C70B C32B C33B 124.7(9)
C32B C33B C51B 116.8(10)
C32B C33B C34B 105.9(8)
C51B C33B C34B 119.0(11)
C19B C34B C35B 125.3(10)
C19B C34B C33B 119.9(10)
C35B C34B C33B 106.4(8)
C34B C35B C31B 110.1(8)
C34B C35B C65B 115.7(8)
C31B C35B C65B 120.3(8)
C64B C36B C37B 120.0(9)
C64B C36B C40B 122.2(9)
C37B C36B C40B 107.3(7)
C13B C37B C36B 120.4(9)
C13B C37B C38B 120.2(9)
C36B C37B C38B 109.3(8)
C69B C38B C37B 118.8(9)
C69B C38B C39B 123.4(9)
C37B C38B C39B 107.5(8)
C40B C39B C38B 109.5(8)
C40B C39B C75B 120.8(9)
C38B C39B C75B 117.4(9)
C77B C40B C39B 122.7(9)
C77B C40B C36B 119.2(9)
C39B C40B C36B 106.4(8)
C45B C41B C42B 108.1(7)
C45B C41B C62B 120.1(8)
C42B C41B C62B 121.6(7)
C43B C42B C41B 107.4(7)
C43B C42B C61B 122.3(9)
C41B C42B C61B 121.8(7)
C72B C43B C42B 120.2(10)
C72B C43B C44B 121.1(9)
C42B C43B C44B 108.0(8)
C46B C44B C43B 120.6(9)
C45B C44B C43B 107.2(8)
C41B C45B C44B 109.2(8)
C41B C45B C70B 120.4(9)
C44B C45B C70B 119.2(9)
C44B C46B C47B 122.6(10)
C44B C46B C50B 119.5(10)
C47B C46B C50B 108.2(8)
C46B C47B C48B 110.0(8)
C46B C47B C71B 118.5(9)
C48B C47B C71B 121.8(10)
C77B C48B C47B 121.5(10)
C77B C48B C49B 121.6(10)
C47B C48B C49B 107.1(8)
C48B C49B C50B 107.5(8)
C48B C49B C75B 121.0(10)
C50B C49B C75B 119.3(10)
C46B C50B C73B 120.9(9)
C46B C50B C49B 107.2(8)
C73B C50B C49B 120.7(10)
C52B C51B C33B 119.7(9)
C52B C51B C55B 108.6(9)
C33B C51B C55B 120.1(10)
C51B C52B C73B 122.6(9)
C51B C52B C53B 107.4(8)
C73B C52B C53B 120.7(9)
C75B C53B C54B 123.2(10)
C75B C53B C52B 121.9(9)
C54B C53B C52B 105.5(8)
C55B C54B C53B 109.4(8)
C55B C54B C69B 124.1(9)
C53B C54B C69B 118.5(9)
C54B C55B C20B 118.8(10)
C54B C55B C51B 108.8(9)
C20B C55B C51B 119.1(10)
C57B C56B C60B 110.3(8)
C57B C56B C71B 123.7(9)
C60B C56B C71B 119.9(9)
C56B C57B C58B 107.6(8)
C56B C57B C30B 118.9(9)
C58B C57B C30B 121.8(10)
C24B C58B C59B 121.0(10)
C24B C58B C57B 118.3(11)
C59B C58B C57B 105.4(8)
C60B C59B C58B 108.5(8)
C60B C59B C64B 121.4(10)
C58B C59B C64B 120.7(10)
C59B C60B C56B 107.9(8)
C59B C60B C77B 121.1(9)
C56B C60B C77B 122.9(9)
C2A C61B C28B 119.7(9)
C2A C61B C42B 122.6(9)
C28B C61B C42B 115.1(9)
C1A C62B C31B 124.1(10)
C1A C62B C41B 119.4(9)
C31B C62B C41B 114.6(8)
C65B C63B C18B 118.0(10)
C65B C63B C7B 113.0(10)
C18B C63B C7B 121.2(10)
C67B C64B C36B 120.5(10)
C67B C64B C59B 118.3(9)
C36B C64B C59B 115.3(10)
C63B C65B C5B 128.7(9)
C63B C65B C35B 120.9(8)
C5B C65B C35B 107.8(6)
C27B C66B C3B 117.1(9)
C27B C66B C68B 118.0(9)
C3B C66B C68B 118.9(9)
C64B C67B C14B 119.6(9)
C64B C67B C23B 119.5(10)
C14B C67B C23B 114.7(11)
C21B C68B C10B 118.7(9)
C21B C68B C66B 118.9(10)
C10B C68B C66B 117.9(10)
C38B C69B C74B 123.2(10)
C38B C69B C54B 114.9(9)
C74B C69B C54B 115.3(9)
C32B C70B C73B 117.3(10)
C32B C70B C45B 120.0(9)
C73B C70B C45B 118.2(10)
C72B C71B C47B 117.1(9)
C72B C71B C56B 116.5(9)
C47B C71B C56B 115.6(9)
C43B C72B C29B 119.9(9)
C43B C72B C71B 119.8(10)
C29B C72B C71B 115.9(10)
C70B C73B C50B 118.8(10)
C70B C73B C52B 118.5(10)
C50B C73B C52B 115.1(9)
C69B C74B C16B 123.5(10)
C69B C74B C12B 116.7(9)
C16B C74B C12B 113.9(10)
C53B C75B C39B 121.1(10)
C53B C75B C49B 120.6(10)
C39B C75B C49B 114.6(9)
C22B C76B C9B 119.0(10)
C22B C76B C15B 114.6(13)
C9B C76B C15B 120.1(11)
C40B C77B C48B 117.9(10)
C40B C77B C60B 119.1(10)
C48B C77B C60B 117.8(9)
C17B C78B C8B 120.0(11)
C17B C78B C11B 117.1(11)
C8B C78B C11B 116.8(10)
C2H C1H H1H1 109.456(3)
C2H C1H H1H2 109.469(1)
H1H1 C1H H1H2 109.463(2)
C2H C1H H1H3 109.476(1)
H1H1 C1H H1H3 109.467(6)
H1H2 C1H H1H3 109.496(1)
C3H C2H C1H 97.538(2)
C3H C2H H2H1 112.284(2)
C1H C2H H2H1 112.243(3)
C3H C2H H2H2 112.269(3)
C1H C2H H2H2 112.244(1)
H2H1 C2H H2H2 109.837(3)
C2H C3H C4H 98.005(1)
C2H C3H H3H1 112.177(3)
C4H C3H H3H1 112.160(3)
C2H C3H H3H2 112.161(3)
C4H C3H H3H2 112.157(1)
H3H1 C3H H3H2 109.792(3)
C5H C4H C3H 97.373(1)
C5H C4H H4H1 112.296(2)
C3H C4H H4H1 112.284(1)
C5H C4H H4H2 112.293(4)
C3H C4H H4H2 112.283(2)
H4H1 C4H H4H2 109.870(4)
C6H C5H C4H 99.064(1)
C6H C5H H5H1 111.970(1)
C4H C5H H5H1 111.954(2)
C6H C5H H5H2 111.966(2)
C4H C5H H5H2 111.952(4)
H5H1 C5H H5H2 109.633(3)
C5H C6H H6H1 109.469(1)
C5H C6H H6H2 109.500(4)
H6H1 C6H H6H2 109.460(6)
C5H C6H H6H3 109.5
H6H1 C6H H6H3 109.462(3)
H6H2 C6H H6H3 109.466(1)

loop_
_geom_bond_atom_site_label_1
_geom_bond_atom_site_label_2
_geom_bond_distance
La1 La2 4.0811(5)
La3 La4 4.047(3)
C1 C1A 1.478(9)
C1 C2A 1.525(8)
C1 C3 1.547(8)
C1 C2 1.548(8)
C2 C5 1.490(9)
C2 C4 1.557(8)
C2 H2 1.002(7)
C3 C7 1.525(10)
C3 C6 1.559(10)
C3 H3 0.983(7)
C4 C8 1.475(9)
C4 H4A 0.985(6)
C4 H4B 0.956(6)
C5 C9 1.493(9)
C5 H5A 0.978(6)
C5 H5B 0.962(9)
C6 C8 1.577(9)
C6 H6A 0.966(7)
C6 H6B 0.979(7)
C7 C9 1.594(9)
C7 H7A 0.974(7)
C7 H7B 0.976(7)
C8 C10 1.594(9)
C8 H8 0.983(7)
C9 C10 1.600(9)
C9 H9 1.001(7)
C10 H10A 0.9691(5)
C10 H10B 0.976(5)
C1A C62B 1.345(12)
C1A C62A 1.363(12)
C1A C5A 1.653(12)
C1A C5B 1.668(12)
C2A C61A 1.382(12)
C2A C61B 1.400(12)
C2A C3B 1.563(12)
C2A C3A 1.567(12)
C3A C66A 1.456(16)
C3A C4A 1.518(12)
C4A C6A 1.248(12)
C4A C5A 1.506(12)
C5A C65A 1.437(15)
C6A C7A 1.432(12)
C6A C10A 1.433(12)
C7A C63A 1.404(18)
C7A C8A 1.468(12)
C8A C78A 1.443(16)
C8A C9A 1.463(12)
C9A C76A 1.418(17)
C9A C10A 1.443(12)
C10A C68A 1.427(17)
C11A C12A 1.441(11)
C11A C15A 1.447(13)
C11A C78A 1.518(17)
C12A C13A 1.430(11)
C12A C74A 1.436(15)
C13A C37A 1.355(14)
C13A C14A 1.428(11)
C14A C15A 1.441(11)
C14A C67A 1.447(15)
C15A C76A 1.503(16)
C16A C74A 1.410(14)
C16A C17A 1.505(11)
C16A C20A 1.520(11)
C17A C78A 1.341(18)
C17A C18A 1.490(12)
C18A C63A 1.441(15)
C18A C19A 1.541(12)
C19A C34A 1.342(16)
C19A C20A 1.545(10)
C20A C55A 1.358(11)
C21A C68A 1.404(16)
C21A C22A 1.429(12)
C21A C25A 1.430(12)
C22A C76A 1.402(17)
C22A C23A 1.443(12)
C23A C24A 1.416(12)
C23A C67A 1.514(15)
C24A C58A 1.405(17)
C24A C25A 1.456(13)
C25A C26A 1.450(14)
C26A C27A 1.427(11)
C26A C30A 1.442(11)
C27A C28A 1.407(11)
C27A C66A 1.446(15)
C28A C61A 1.407(15)
C28A C29A 1.414(11)
C29A C30A 1.403(11)
C29A C72A 1.443(15)
C30A C57A 1.466(13)
C31A C62A 1.394(15)
C31A C35A 1.413(11)
C31A C32A 1.425(11)
C32A C70A 1.420(17)
C32A C33A 1.428(11)
C33A C51A 1.460(17)
C33A C34A 1.468(14)
C34A C35A 1.434(11)
C35A C65A 1.609(14)
C36A C64A 1.440(14)
C36A C37A 1.445(11)
C36A C40A 1.483(12)
C37A C38A 1.431(11)
C38A C69A 1.394(14)
C38A C39A 1.456(12)
C39A C75A 1.448(15)
C39A C40A 1.449(12)
C40A C77A 1.406(15)
C41A C45A 1.355(9)
C41A C42A 1.430(9)
C41A C62A 1.535(12)
C42A C43A 1.366(9)
C42A C61A 1.500(13)
C43A C72A 1.404(17)
C43A C44A 1.423(11)
C44A C46A 1.349(14)
C44A C45A 1.425(11)
C45A C70A 1.469(16)
C46A C47A 1.412(12)
C46A C50A 1.424(12)
C47A C48A 1.426(12)
C47A C71A 1.488(17)
C48A C77A 1.418(17)
C48A C49A 1.430(12)
C49A C50A 1.436(12)
C49A C75A 1.491(16)
C50A C73A 1.469(17)
C51A C52A 1.406(12)
C51A C55A 1.465(11)
C52A C73A 1.457(15)
C52A C53A 1.476(11)
C53A C75A 1.294(16)
C53A C54A 1.436(12)
C54A C55A 1.403(11)
C54A C69A 1.497(15)
C56A C57A 1.371(12)
C56A C60A 1.384(11)
C56A C71A 1.536(16)
C57A C58A 1.445(12)
C58A C59A 1.423(11)
C59A C60A 1.390(12)
C59A C64A 1.514(16)
C60A C77A 1.476(17)
C63A C65A 1.356(14)
C64A C67A 1.348(19)
C66A C68A 1.480(15)
C69A C74A 1.409(17)
C70A C73A 1.436(15)
C71A C72A 1.424(15)
C3B C66B 1.449(16)
C3B C4B 1.517(13)
C4B C6B 1.237(11)
C4B C5B 1.525(13)
C5B C65B 1.405(14)
C6B C7B 1.422(14)
C6B C10B 1.458(14)
C7B C63B 1.429(18)
C7B C8B 1.447(14)
C8B C78B 1.446(17)
C8B C9B 1.474(14)
C9B C10B 1.429(14)
C9B C76B 1.438(18)
C10B C68B 1.414(18)
C11B C12B 1.424(13)
C11B C15B 1.487(16)
C11B C78B 1.494(18)
C12B C13B 1.431(14)
C12B C74B 1.448(16)
C13B C37B 1.350(15)
C13B C14B 1.448(15)
C14B C15B 1.393(16)
C14B C67B 1.448(17)
C15B C76B 1.445(18)
C16B C74B 1.414(15)
C16B C17B 1.503(14)
C16B C20B 1.516(14)
C17B C78B 1.358(18)
C17B C18B 1.489(14)
C18B C63B 1.410(16)
C18B C19B 1.562(14)
C19B C34B 1.349(17)
C19B C20B 1.512(13)
C20B C55B 1.386(13)
C21B C68B 1.404(17)
C21B C25B 1.433(15)
C21B C22B 1.448(16)
C22B C76B 1.386(19)
C22B C23B 1.419(16)
C23B C24B 1.426(16)
C23B C67B 1.497(16)
C24B C58B 1.405(18)
C24B C25B 1.448(16)
C25B C26B 1.445(14)
C26B C27B 1.432(13)
C26B C30B 1.442(14)
C27B C28B 1.400(14)
C27B C66B 1.437(15)
C28B C61B 1.417(16)
C28B C29B 1.428(13)
C29B C30B 1.403(13)
C29B C72B 1.428(16)
C30B C57B 1.481(14)
C31B C62B 1.387(16)
C31B C32B 1.404(14)
C31B C35B 1.430(13)
C32B C70B 1.422(18)
C32B C33B 1.431(14)
C33B C51B 1.456(18)
C33B C34B 1.474(17)
C34B C35B 1.422(14)
C35B C65B 1.630(14)
C36B C64B 1.430(15)
C36B C37B 1.431(13)
C36B C40B 1.498(14)
C37B C38B 1.443(13)
C38B C69B 1.390(15)
C38B C39B 1.446(14)
C39B C40B 1.439(14)
C39B C75B 1.461(16)
C40B C77B 1.402(16)
C41B C45B 1.366(12)
C41B C42B 1.431(12)
C41B C62B 1.552(14)
C42B C43B 1.400(12)
C42B C61B 1.479(14)
C43B C72B 1.389(18)
C43B C44B 1.413(14)
C44B C46B 1.366(16)
C44B C45B 1.413(14)
C45B C70B 1.476(17)
C46B C47B 1.395(15)
C46B C50B 1.430(15)
C47B C48B 1.423(14)
C47B C71B 1.494(18)
C48B C77B 1.420(17)
C48B C49B 1.433(15)
C49B C50B 1.455(15)
C49B C75B 1.490(17)
C50B C73B 1.454(18)
C51B C52B 1.391(15)
C51B C55B 1.466(12)
C52B C73B 1.462(16)
C52B C53B 1.502(14)
C53B C75B 1.273(17)
C53B C54B 1.455(14)
C54B C55B 1.375(14)
C54B C69B 1.508(16)
C56B C57B 1.357(14)
C56B C60B 1.387(14)
C56B C71B 1.520(17)
C57B C58B 1.449(14)
C58B C59B 1.425(14)
C59B C60B 1.382(14)
C59B C64B 1.511(17)
C60B C77B 1.488(17)
C63B C65B 1.346(13)
C64B C67B 1.36(2)
C66B C68B 1.484(16)
C69B C74B 1.398(17)
C70B C73B 1.442(16)
C71B C72B 1.459(16)
C1H C2H 1.54295(11)
C1H H1H1 0.9602
C1H H1H2 0.9600
C1H H1H3 0.9598
C2H C3H 1.54274(11)
C2H H2H1 0.9698
C2H H2H2 0.9703
C3H C4H 1.54747(11)
C3H H3H1 0.9699
C3H H3H2 0.9700
C4H C5H 1.54138(10)
C4H H4H1 0.9700
C4H H4H2 0.9701
C5H C6H 1.53696(11)
C5H H5H1 0.9700
C5H H5H2 0.9701
C6H H6H1 0.9602
C6H H6H2 0.9602
C6H H6H3 0.9600

loop_
_cod_changelog_entry_id
_cod_changelog_entry_author
_cod_changelog_entry_date
_cod_changelog_entry_text
1 'Vaitkus, Antanas' 2024-11-16T00:18:53+02:00
;
 Replaced the '\/Y' character sequence with the backslash character ('\')
 in the '_diffrn_measurement_method' data value.
;
